data_4105046
loop_
_publ_author_name
'Hisashi \=Okawa'
'Akihito Shigematsu'
'Masaaki Sadakiyo'
'Takuya Miyagawa'
'Ko Yoneda'
'Masaaki Ohba'
'Hiroshi Kitagawa'

_publ_contact_author_address
;
    Department of Chemistry
    Graduate School of Science
    Kyoto University
    Kitashirakawa-Oiwakecho
    Sakyo-ku, Kyoto 606-8502
    Japan
;
_publ_contact_author_email kitagawa@kuchem.kyoto-u.ac.jp
_publ_contact_author_fax +81-92-642-2319
_publ_contact_author_name 'Hiroshi Kitagawa'
_publ_contact_author_phone +81-92-642-2319
_publ_section_title
;
 Oxalate-Bridged Bimetallic Complexes {NH(prol)3}[MCr(ox)3] (M = MnII,
 FeII, CoII; NH(prol)3+= Tri(3-hydroxypropyl)ammonium) Exhibiting
 Coexistent Ferromagnetism and Proton Conduction
;
_journal_name_full 'Journal of the American Chemical Society'
_journal_page_first 13516
_journal_page_last 13522
_journal_paper_doi 10.1021/ja905368d
_journal_volume 131
_journal_year 2009
_chemical_formula_moiety 'C6 Cr Mn O12, C9 N O3'
_chemical_formula_sum 'C15 H26 Cr Mn N O17'
_chemical_formula_weight 599.31
_chemical_name_common {NH(prol)3}[MnCr(ox)3](H2O)2
_chemical_name_systematic
; 
{NH(prol)3}[MnCr(ox)3](H2O)2
;
_space_group_IT_number 173
_symmetry_cell_setting hexagonal
_symmetry_space_group_name_Hall 'P 6c'
_symmetry_space_group_name_H-M 'P 63'
_atom_sites_solution_hydrogens none
_atom_sites_solution_primary direct
_atom_sites_solution_secondary difmap
_audit_creation_date 2009-02-05
_audit_creation_method 'by CrystalStructure 3.8.0'
_cell_angle_alpha 90.00
_cell_angle_beta 90.00
_cell_angle_gamma 120.00
_cell_formula_units_Z 2
_cell_length_a 9.3808(14)
_cell_length_b 9.3808(14)
_cell_length_c 15.8006(14)
_cell_measurement_temperature 100(2)
_cell_volume 1204.2(3)
_computing_structure_refinement 'SHELXL-97 (Sheldrick, 1997)'
_computing_structure_solution 'SHELXS-97 (Sheldrick, 1990)'
_diffrn_ambient_temperature 100(2)
_diffrn_measured_fraction_theta_full 1.000
_diffrn_measured_fraction_theta_max 1.000
_diffrn_measurement_device_type 'Bruker SMART APEX CCD-detector'
_diffrn_measurement_method \w
_diffrn_radiation_monochromator graphite
_diffrn_radiation_source 'rotating anode with a mirror focusing unit'
_diffrn_radiation_type MoK\a
_diffrn_radiation_wavelength 0.71069
_diffrn_reflns_av_R_equivalents 0.0181
_diffrn_reflns_av_sigmaI/netI 0.0149
_diffrn_reflns_limit_h_max 9
_diffrn_reflns_limit_h_min -9
_diffrn_reflns_limit_k_max 7
_diffrn_reflns_limit_k_min -9
_diffrn_reflns_limit_l_max 16
_diffrn_reflns_limit_l_min -15
_diffrn_reflns_number 4310
_diffrn_reflns_theta_full 21.92
_diffrn_reflns_theta_max 21.92
_diffrn_standards_decay_% 0
_diffrn_standards_number none
_exptl_absorpt_coefficient_mu 1.056
_exptl_absorpt_correction_T_max 0.9590
_exptl_absorpt_correction_T_min 0.8008
_exptl_absorpt_correction_type multi-scan
_exptl_absorpt_process_details '(SADABS; Sheldrick, 1996)'
_exptl_crystal_colour purple
_exptl_crystal_density_diffrn 1.653
_exptl_crystal_description prism
_exptl_crystal_F_000 616
_exptl_crystal_size_max 0.22
_exptl_crystal_size_mid 0.22
_exptl_crystal_size_min 0.04
_refine_diff_density_max 1.208
_refine_diff_density_min -0.530
_refine_diff_density_rms 0.154
_refine_ls_abs_structure_details 'Flack H D (1983), Acta Cryst. A39, 876-881'
_refine_ls_abs_structure_Flack 0.45(11)
_refine_ls_extinction_method none
_refine_ls_goodness_of_fit_ref 1.215
_refine_ls_hydrogen_treatment none
_refine_ls_matrix_type full
_refine_ls_number_parameters 113
_refine_ls_number_reflns 959
_refine_ls_number_restraints 1
_refine_ls_restrained_S_all 1.214
_refine_ls_R_factor_all 0.0841
_refine_ls_R_factor_gt 0.0805
_refine_ls_shift/su_max 0.000
_refine_ls_shift/su_mean 0.000
_refine_ls_structure_factor_coef Fsqd
_refine_ls_weighting_details 'calc w=1/[\s^2^(Fo^2^)+(0.1450P)^2^+1.6547P] where P=(Fo^2^+2Fc^2^)/3'
_refine_ls_weighting_scheme calc
_refine_ls_wR_factor_gt 0.2190
_refine_ls_wR_factor_ref 0.2283
_reflns_number_gt 915
_reflns_number_total 959
_reflns_threshold_expression >2sigma(I)
_cod_data_source_file ja905368d_si_002.cif
_cod_data_source_block '[NH(prol)3][MnCr(ox)3](H2O)2'
_cod_database_code 4105046

loop_
_symmetry_equiv_pos_as_xyz
'x, y, z'
'x-y, x, z+1/2'
'-y, x-y, z'
'-x, -y, z+1/2'
'-x+y, -x, z'
'y, -x+y, z+1/2'

loop_
_atom_site_label
_atom_site_type_symbol
_atom_site_fract_x
_atom_site_fract_y
_atom_site_fract_z
_atom_site_U_iso_or_equiv
_atom_site_adp_type
_atom_site_occupancy
_atom_site_symmetry_multiplicity
_atom_site_calc_flag
_atom_site_refinement_flags
Mn1 Mn 0.0000 0.0000 0.5424(8) 0.205(4) Uani 1 3 d S
Cr1 Cr 0.6667 0.3333 0.54365(14) 0.0427(8) Uani 1 3 d S
O5 O 0.635(5) -0.072(4) 0.379(3) 0.306(18) Uani 1 1 d .
O1 O 0.4836(9) 0.1646(9) 0.4761(5) 0.068(2) Uani 1 1 d .
O2 O 0.2062(11) 0.0209(10) 0.4767(11) 0.138(6) Uani 1 1 d .
O3 O 0.6823(7) 0.1621(8) 0.6138(5) 0.0645(19) Uani 1 1 d .
O4 O 0.8178(10) 0.0257(8) 0.6151(9) 0.104(3) Uani 1 1 d .
O6 O 1.0000 0.0000 0.2584(18) 0.191(12) Uani 1 3 d S
O7 O 0.654(9) 0.269(4) -0.030(2) 0.120(12) Uani 0.33 1 d P
N1 N 0.6667 0.3333 0.2285(17) 0.152(13) Uani 1 3 d S
C1 C 0.3507(16) 0.1322(12) 0.5054(10) 0.078(4) Uani 1 1 d .
C2 C 0.7784(14) 0.1210(12) 0.5824(8) 0.066(3) Uani 1 1 d .
C5 C 0.708(6) -0.077(6) 0.292(3) 0.246(18) Uani 1 1 d .
C3 C 0.599(5) 0.149(5) 0.2726(18) 0.215(15) Uani 1 1 d .
C4 C 0.682(5) 0.080(4) 0.274(2) 0.217(17) Uani 1 1 d .

loop_
_atom_site_aniso_label
_atom_site_aniso_U_11
_atom_site_aniso_U_22
_atom_site_aniso_U_33
_atom_site_aniso_U_23
_atom_site_aniso_U_13
_atom_site_aniso_U_12
Mn1 0.0353(12) 0.0353(12) 0.545(12) 0.000 0.000 0.0176(6)
Cr1 0.0346(9) 0.0346(9) 0.0590(12) 0.000 0.000 0.0173(5)
O5 0.34(4) 0.17(2) 0.36(5) 0.05(3) 0.01(4) 0.10(2)
O1 0.040(4) 0.057(4) 0.099(5) -0.017(4) -0.005(4) 0.020(3)
O2 0.064(5) 0.047(5) 0.301(17) -0.052(7) -0.083(7) 0.026(4)
O3 0.052(4) 0.054(4) 0.087(4) 0.020(3) 0.003(3) 0.027(3)
O4 0.057(4) 0.043(4) 0.208(10) 0.038(5) -0.004(6) 0.021(4)
O6 0.210(19) 0.210(19) 0.15(2) 0.000 0.000 0.105(9)
O7 0.17(3) 0.05(2) 0.16(2) 0.004(13) -0.05(3) 0.07(3)
N1 0.19(2) 0.19(2) 0.078(15) 0.000 0.000 0.094(11)
C1 0.068(9) 0.030(5) 0.136(9) -0.013(6) -0.032(7) 0.025(6)
C2 0.044(5) 0.035(5) 0.132(8) 0.005(6) -0.004(6) 0.029(5)
C5 0.27(5) 0.21(4) 0.21(3) -0.09(3) -0.04(3) 0.09(3)
C3 0.34(4) 0.31(4) 0.15(2) 0.00(2) 0.03(2) 0.27(4)
C4 0.32(5) 0.14(2) 0.17(2) 0.033(17) -0.06(3) 0.10(3)

loop_
_atom_type_symbol
_atom_type_description
_atom_type_scat_dispersion_real
_atom_type_scat_dispersion_imag
_atom_type_scat_source
C C 0.0033 0.0016 'International Tables Vol C Tables 4.2.6.8 and 6.1.1.4'
H H 0.0000 0.0000 'International Tables Vol C Tables 4.2.6.8 and 6.1.1.4'
N N 0.0061 0.0033 'International Tables Vol C Tables 4.2.6.8 and 6.1.1.4'
O O 0.0106 0.0060 'International Tables Vol C Tables 4.2.6.8 and 6.1.1.4'
Cr Cr 0.3209 0.6236 'International Tables Vol C Tables 4.2.6.8 and 6.1.1.4'
Mn Mn 0.3368 0.7283 'International Tables Vol C Tables 4.2.6.8 and 6.1.1.4'

loop_
_geom_angle_atom_site_label_1
_geom_angle_atom_site_label_2
_geom_angle_atom_site_label_3
_geom_angle
_geom_angle_site_symmetry_1
_geom_angle_site_symmetry_3
O2 Mn1 O2 98.0(6) 5 .
O2 Mn1 O2 98.0(6) 5 3
O2 Mn1 O2 98.0(6) . 3
O2 Mn1 O4 169.6(3) 5 5_665
O2 Mn1 O4 76.5(3) . 5_665
O2 Mn1 O4 91.6(4) 3 5_665
O2 Mn1 O4 91.6(4) 5 1_455
O2 Mn1 O4 169.6(3) . 1_455
O2 Mn1 O4 76.5(3) 3 1_455
O4 Mn1 O4 94.6(6) 5_665 1_455
O2 Mn1 O4 76.5(3) 5 3_545
O2 Mn1 O4 91.6(4) . 3_545
O2 Mn1 O4 169.6(3) 3 3_545
O4 Mn1 O4 94.6(6) 5_665 3_545
O4 Mn1 O4 94.6(6) 1_455 3_545
O1 Cr1 O1 93.4(3) 3_655 .
O1 Cr1 O1 93.4(3) 3_655 5_665
O1 Cr1 O1 93.4(3) . 5_665
O1 Cr1 O3 82.1(3) 3_655 .
O1 Cr1 O3 92.3(3) . .
O1 Cr1 O3 173.0(3) 5_665 .
O1 Cr1 O3 92.3(3) 3_655 3_655
O1 Cr1 O3 173.0(3) . 3_655
O1 Cr1 O3 82.1(3) 5_665 3_655
O3 Cr1 O3 92.7(3) . 3_655
O1 Cr1 O3 173.0(3) 3_655 5_665
O1 Cr1 O3 82.1(3) . 5_665
O1 Cr1 O3 92.3(3) 5_665 5_665
O3 Cr1 O3 92.7(3) . 5_665
O3 Cr1 O3 92.7(3) 3_655 5_665
C1 O1 Cr1 111.6(7) . .
C1 O2 Mn1 115.9(12) . .
C2 O3 Cr1 112.2(7) . .
C2 O4 Mn1 113.2(10) . 1_655
O7 O7 O7 60.000(2) 5_665 3_655
C3 N1 C3 103.7(15) 3_655 .
C3 N1 C3 103.7(15) 3_655 5_665
C3 N1 C3 103.7(15) . 5_665
O1 C1 O2 126.1(14) . .
O1 C1 C2 120.0(9) . 5_665
O2 C1 C2 113.9(14) . 5_665
O4 C2 O3 125.4(13) . .
O4 C2 C1 120.1(12) . 3_655
O3 C2 C1 113.9(8) . 3_655
O5 C5 C4 82(3) . .
C4 C3 N1 122(4) . .
C3 C4 C5 153(5) . .

loop_
_geom_bond_atom_site_label_1
_geom_bond_atom_site_label_2
_geom_bond_distance
_geom_bond_site_symmetry_2
Mn1 O2 2.117(15) 5
Mn1 O2 2.117(15) .
Mn1 O2 2.117(15) 3
Mn1 O4 2.171(14) 5_665
Mn1 O4 2.171(14) 1_455
Mn1 O4 2.171(14) 3_545
Cr1 O1 1.968(7) 3_655
Cr1 O1 1.968(7) .
Cr1 O1 1.968(7) 5_665
Cr1 O3 2.017(7) .
Cr1 O3 2.017(7) 3_655
Cr1 O3 2.017(7) 5_665
O5 C5 1.55(6) .
O1 C1 1.217(15) .
O2 C1 1.311(15) .
O3 C2 1.247(13) .
O4 C2 1.239(12) .
O4 Mn1 2.171(14) 1_655
O7 O7 0.97(4) 5_665
O7 O7 0.97(4) 3_655
N1 C3 1.66(4) 3_655
N1 C3 1.66(4) .
N1 C3 1.66(4) 5_665
C1 C2 1.500(17) 5_665
C2 C1 1.500(17) 3_655
C5 C4 1.63(6) .
C3 C4 1.24(4) .
